data_4329179
loop_
_publ_author_name
'Phuong V. Dau'
'Min Kim'
'Sergio J. Garibay'
'Fr\'ed\'eric H. L. M\"unch'
'Curtis E. Moore'
'Seth M. Cohen'

_publ_section_title
;
 Single-Atom Ligand Changes Affect Breathing in an Extended Metal-Organic
 Framework
;
_journal_name_full 'Inorganic Chemistry'
_journal_page_first 5671
_journal_page_last 5676
_journal_paper_doi 10.1021/ic202683s
_journal_volume 51
_journal_year 2012
_chemical_formula_moiety 'C38 H24 N2 O8 Zn2'
_chemical_formula_sum 'C38 H24 N2 O8 Zn2'
_chemical_formula_weight 767.37
_chemical_name_common BMOF-1-bpdc-12.6EtOAc
_space_group_IT_number 2
_symmetry_cell_setting triclinic
_symmetry_space_group_name_Hall '-P 1'
_symmetry_space_group_name_H-M 'P -1'
_atom_sites_solution_hydrogens geom
_atom_sites_solution_primary direct
_atom_sites_solution_secondary difmap
_audit_creation_method SHELXL-97
_cell_angle_alpha 88.337(13)
_cell_angle_beta 85.779(14)
_cell_angle_gamma 85.205(11)
_cell_formula_units_Z 2
_cell_length_a 14.071(5)
_cell_length_b 15.265(5)
_cell_length_c 15.351(6)
_cell_measurement_reflns_used 3399
_cell_measurement_temperature 260(2)
_cell_measurement_theta_max 24.57
_cell_measurement_theta_min 2.41
_cell_volume 3276(2)
_computing_cell_refinement 'Bruker SAINT'
_computing_data_collection 'Bruker APEX2'
_computing_data_reduction 'Bruker SAINT'
_computing_molecular_graphics 'Bruker SHELXTL'
_computing_publication_material 'Bruker SHELXTL'
_computing_structure_refinement 'SHELXL-97 (Sheldrick, 2008)'
_computing_structure_solution 'SHELXS-97 (Sheldrick, 2008)'
_diffrn_ambient_temperature 260(2)
_diffrn_measured_fraction_theta_full 0.920
_diffrn_measured_fraction_theta_max 0.871
_diffrn_measurement_device_type 'Bruker APEX-II CCD'
_diffrn_measurement_method '\f and \w scans'
_diffrn_radiation_monochromator graphite
_diffrn_radiation_source 'fine-focus sealed tube'
_diffrn_radiation_type MoK\a
_diffrn_radiation_wavelength 0.71073
_diffrn_reflns_av_R_equivalents 0.0000
_diffrn_reflns_av_sigmaI/netI 0.1518
_diffrn_reflns_limit_h_max 17
_diffrn_reflns_limit_h_min -17
_diffrn_reflns_limit_k_max 18
_diffrn_reflns_limit_k_min -18
_diffrn_reflns_limit_l_max 19
_diffrn_reflns_limit_l_min 0
_diffrn_reflns_number 11749
_diffrn_reflns_theta_full 25.00
_diffrn_reflns_theta_max 26.44
_diffrn_reflns_theta_min 1.33
_exptl_absorpt_coefficient_mu 0.761
_exptl_absorpt_correction_T_max 0.9384
_exptl_absorpt_correction_T_min 0.8888
_exptl_absorpt_correction_type multi-scan
_exptl_absorpt_process_details SADABS
_exptl_crystal_colour colorless
_exptl_crystal_density_diffrn 0.778
_exptl_crystal_description block
_exptl_crystal_F_000 1366
_exptl_crystal_size_max 0.15
_exptl_crystal_size_mid 0.10
_exptl_crystal_size_min 0.08
_platon_squeeze_details
;
Squeeze found 608 electrons that can be accounted for ~12.6 Ethyl acetate 
molecules. The diffraction of crystal was weak so the 2theta only go as 
far as 92.
;
_refine_diff_density_max 0.496
_refine_diff_density_min -1.148
_refine_diff_density_rms 0.082
_refine_ls_extinction_method none
_refine_ls_goodness_of_fit_ref 1.118
_refine_ls_hydrogen_treatment constr
_refine_ls_matrix_type full
_refine_ls_number_parameters 445
_refine_ls_number_reflns 11749
_refine_ls_number_restraints 0
_refine_ls_restrained_S_all 1.118
_refine_ls_R_factor_all 0.0997
_refine_ls_R_factor_gt 0.0565
_refine_ls_shift/su_max 0.000
_refine_ls_shift/su_mean 0.000
_refine_ls_structure_factor_coef Fsqd
_refine_ls_weighting_details 'calc w=1/[\s^2^(Fo^2^)+(0.1728P)^2^+16.6805P] where P=(Fo^2^+2Fc^2^)/3'
_refine_ls_weighting_scheme calc
_refine_ls_wR_factor_gt 0.1610
_refine_ls_wR_factor_ref 0.1801
_reflns_number_gt 5760
_reflns_number_total 11749
_reflns_threshold_expression >2sigma(I)
_cod_data_source_file ic202683s_si_003_1.cif
_cod_data_source_block BMOF-1-bpdc
_cod_database_code 4329179

loop_
_symmetry_equiv_pos_as_xyz
'x, y, z'
'-x, -y, -z'

loop_
_atom_site_label
_atom_site_type_symbol
_atom_site_fract_x
_atom_site_fract_y
_atom_site_fract_z
_atom_site_U_iso_or_equiv
_atom_site_adp_type
_atom_site_occupancy
_atom_site_symmetry_multiplicity
_atom_site_calc_flag
_atom_site_refinement_flags
_atom_site_disorder_assembly
_atom_site_disorder_group
Zn1 Zn 0.10503(3) 0.16471(3) 0.39952(3) 0.02382(16) Uani 1 1 d . . .
Zn2 Zn 0.31379(3) 0.14899(3) 0.38591(3) 0.02400(16) Uani 1 1 d . . .
O1 O 0.3014(2) 0.0172(2) 0.3923(3) 0.0429(9) Uani 1 1 d . . .
O2 O 0.1418(2) 0.0333(2) 0.3869(2) 0.0379(9) Uani 1 1 d . . .
O3 O 0.1387(2) 0.1843(2) 0.2674(2) 0.0424(9) Uani 1 1 d . . .
O4 O 0.2966(2) 0.1475(2) 0.2553(2) 0.0434(9) Uani 1 1 d . . .
O5 O 0.2768(2) 0.2819(2) 0.3821(3) 0.0439(9) Uani 1 1 d . . .
O6 O 0.1180(2) 0.2954(2) 0.4128(2) 0.0425(9) Uani 1 1 d . . .
O7 O 0.2821(3) 0.1526(2) 0.5186(2) 0.0450(9) Uani 1 1 d . . .
O8 O 0.1222(3) 0.1513(2) 0.5330(2) 0.0448(9) Uani 1 1 d . . .
N1 N -0.0392(2) 0.1608(2) 0.3933(3) 0.0289(9) Uani 1 1 d . . .
N2 N -0.5414(3) 0.1500(2) 0.3878(3) 0.0278(9) Uani 1 1 d . . .
C1 C 0.2163(4) 0.1675(3) 0.2234(3) 0.0382(12) Uani 1 1 d . . .
C2 C 0.2175(4) 0.1745(4) 0.1267(3) 0.0436(14) Uani 1 1 d . . .
C3 C 0.1397(5) 0.2094(5) 0.0848(4) 0.079(2) Uani 1 1 d . . .
H3 H 0.0851 0.2305 0.1182 0.095 Uiso 1 1 calc R . .
C4 C 0.1395(5) 0.2145(6) -0.0056(4) 0.092(3) Uani 1 1 d . . .
H4 H 0.0871 0.2434 -0.0307 0.111 Uiso 1 1 calc R . .
C5 C 0.2915(4) 0.1450(6) -0.0168(4) 0.083(2) Uani 1 1 d . . .
H5 H 0.3449 0.1219 -0.0505 0.099 Uiso 1 1 calc R . .
C6 C 0.2026(4) 0.1548(3) 0.5617(3) 0.0354(12) Uani 1 1 d . . .
C7 C 0.2056(4) 0.1623(3) 0.6608(3) 0.0373(12) Uani 1 1 d . . .
C8 C 0.2933(4) 0.1733(6) 0.7879(4) 0.079(2) Uani 1 1 d . . .
H8 H 0.3519 0.1757 0.8116 0.095 Uiso 1 1 calc R . .
C08E C 0.2951(5) 0.1435(5) 0.0727(4) 0.079(2) Uani 1 1 d . . .
H08E H 0.3509 0.1213 0.0972 0.095 Uiso 1 1 calc R . .
C9 C 0.2919(4) 0.1668(5) 0.6987(4) 0.066(2) Uani 1 1 d . . .
H9 H 0.3488 0.1654 0.6637 0.079 Uiso 1 1 calc R . .
C10 C 0.1228(4) 0.1669(5) 0.7158(4) 0.0654(19) Uani 1 1 d . . .
H10 H 0.0643 0.1655 0.6917 0.078 Uiso 1 1 calc R . .
C11 C 0.1243(4) 0.1737(5) 0.8054(4) 0.068(2) Uani 1 1 d . . .
H11 H 0.0671 0.1765 0.8400 0.082 Uiso 1 1 calc R . .
C12 C 0.2102(4) 0.1764(4) 0.8448(4) 0.0571(17) Uani 1 1 d . . .
C13 C 0.2135(4) 0.1788(5) 0.9413(4) 0.0568(17) Uani 1 1 d . . .
C14 C 0.2202(3) -0.0129(3) 0.3880(3) 0.0317(11) Uani 1 1 d . . .
C15 C 0.2161(3) -0.1106(3) 0.3849(3) 0.0346(12) Uani 1 1 d . . .
C16 C 0.1301(3) -0.1484(3) 0.3852(4) 0.0385(13) Uani 1 1 d . . .
H16 H 0.0733 -0.1126 0.3851 0.046 Uiso 1 1 calc R . .
C17 C 0.3017(3) -0.1658(3) 0.3842(4) 0.0425(14) Uani 1 1 d . . .
H17 H 0.3604 -0.1417 0.3833 0.051 Uiso 1 1 calc R . .
C18 C 0.2978(3) -0.2555(3) 0.3846(4) 0.0454(15) Uani 1 1 d . . .
H18 H 0.3546 -0.2914 0.3844 0.055 Uiso 1 1 calc R . .
C19 C 0.1276(4) -0.2382(3) 0.3855(4) 0.0476(15) Uani 1 1 d . . .
H19 H 0.0686 -0.2616 0.3859 0.057 Uiso 1 1 calc R . .
C20 C 0.2098(4) -0.2955(3) 0.3854(4) 0.0405(13) Uani 1 1 d . . .
C21 C 0.2060(4) -0.3917(3) 0.3877(4) 0.0444(14) Uani 1 1 d . . .
C22 C 0.1302(4) -0.4321(3) 0.4274(4) 0.0493(16) Uani 1 1 d . . .
H22 H 0.0795 -0.3974 0.4542 0.059 Uiso 1 1 calc R . .
C23 C 0.1262(4) -0.5209(3) 0.4291(4) 0.0459(14) Uani 1 1 d . . .
H23 H 0.0720 -0.5449 0.4549 0.055 Uiso 1 1 calc R . .
C24 C 0.1999(3) -0.5754(3) 0.3939(4) 0.0355(12) Uani 1 1 d . . .
C25 C -0.0815(3) 0.0837(3) 0.3946(4) 0.0438(15) Uani 1 1 d . . .
H25 H -0.0425 0.0314 0.3953 0.053 Uiso 1 1 calc R . .
C26 C -0.0960(4) 0.2340(3) 0.3878(4) 0.0445(14) Uani 1 1 d . . .
H26 H -0.0687 0.2875 0.3858 0.053 Uiso 1 1 calc R . .
C27 C -0.1934(3) 0.2349(3) 0.3849(4) 0.0456(15) Uani 1 1 d . . .
H27 H -0.2301 0.2881 0.3799 0.055 Uiso 1 1 calc R . .
C28 C -0.2380(3) 0.1554(3) 0.3896(3) 0.0346(12) Uani 1 1 d . A .
C29 C -0.1761(3) 0.0790(4) 0.3949(4) 0.0445(14) Uani 1 1 d . . .
H29 H -0.2010 0.0244 0.3986 0.053 Uiso 1 1 calc R . .
C30 C -0.3422(3) 0.1541(3) 0.3887(4) 0.0389(13) Uani 1 1 d . . .
C31 C -0.4037(8) 0.2275(8) 0.3571(9) 0.0471(18) Uani 0.50 1 d P A 1
H31 H -0.3753 0.2757 0.3316 0.057 Uiso 0.50 1 calc PR A 1
C32 C -0.4016(8) 0.2239(9) 0.4073(9) 0.0471(18) Uani 0.50 1 d P A 2
H32 H -0.3778 0.2769 0.4194 0.057 Uiso 0.50 1 calc PR A 2
C33 C -0.4991(9) 0.2178(9) 0.4088(9) 0.0471(18) Uani 0.50 1 d P A 2
H33 H -0.5382 0.2672 0.4265 0.057 Uiso 0.50 1 calc PR A 2
C34 C -0.3844(9) 0.0781(9) 0.3726(8) 0.0471(18) Uani 0.50 1 d P A 2
H34 H -0.3469 0.0260 0.3612 0.057 Uiso 0.50 1 calc PR A 2
C35 C -0.3895(9) 0.0806(9) 0.4188(8) 0.0471(18) Uani 0.50 1 d P A 1
H35 H -0.3538 0.0320 0.4410 0.057 Uiso 0.50 1 calc PR A 1
C36 C -0.4826(10) 0.0803(10) 0.3736(9) 0.0471(18) Uani 0.50 1 d P A 2
H36 H -0.5090 0.0280 0.3634 0.057 Uiso 0.50 1 calc PR A 2
C37 C -0.4983(9) 0.2291(9) 0.3629(9) 0.0471(18) Uani 0.50 1 d P A 1
H37 H -0.5356 0.2807 0.3509 0.057 Uiso 0.50 1 calc PR A 1
C38 C -0.4852(10) 0.0778(10) 0.4168(9) 0.0471(18) Uani 0.50 1 d P A 1
H38 H -0.5135 0.0269 0.4352 0.057 Uiso 0.50 1 calc PR A 1
C39 C 0.1976(4) 0.3268(3) 0.3964(3) 0.0315(11) Uani 1 1 d . . .
C40 C 0.2793(4) -0.5365(4) 0.3522(4) 0.0565(18) Uani 1 1 d . . .
H40 H 0.3298 -0.5719 0.3260 0.068 Uiso 1 1 calc R . .
C41 C 0.2824(4) -0.4468(4) 0.3502(5) 0.0600(19) Uani 1 1 d . . .
H41 H 0.3358 -0.4221 0.3237 0.072 Uiso 1 1 calc R . .

loop_
_atom_site_aniso_label
_atom_site_aniso_U_11
_atom_site_aniso_U_22
_atom_site_aniso_U_33
_atom_site_aniso_U_23
_atom_site_aniso_U_13
_atom_site_aniso_U_12
Zn1 0.0166(3) 0.0256(3) 0.0302(3) -0.0013(2) -0.0064(2) -0.0035(2)
Zn2 0.0168(3) 0.0272(3) 0.0290(3) -0.0013(2) -0.0054(2) -0.0042(2)
O1 0.037(2) 0.023(2) 0.070(3) 0.0006(18) -0.0123(18) -0.0073(15)
O2 0.0301(18) 0.0212(19) 0.063(3) -0.0038(16) -0.0082(17) 0.0004(14)
O3 0.0352(19) 0.064(3) 0.029(2) -0.0024(18) -0.0061(16) -0.0054(17)
O4 0.049(2) 0.065(3) 0.0155(18) -0.0041(17) -0.0090(16) 0.0069(18)
O5 0.039(2) 0.029(2) 0.064(3) -0.0047(18) -0.0102(18) 0.0013(16)
O6 0.0359(19) 0.033(2) 0.059(3) -0.0051(18) 0.0043(18) -0.0124(16)
O7 0.046(2) 0.058(3) 0.032(2) -0.0061(18) -0.0030(17) -0.0141(18)
O8 0.048(2) 0.054(3) 0.035(2) -0.0021(18) -0.0135(18) -0.0101(18)
N1 0.0167(18) 0.019(2) 0.051(3) 0.0033(18) -0.0002(18) -0.0062(16)
N2 0.025(2) 0.016(2) 0.045(3) -0.0014(18) -0.0097(18) -0.0154(16)
C1 0.043(3) 0.041(3) 0.031(3) 0.003(2) -0.012(2) -0.001(2)
C2 0.037(3) 0.064(4) 0.030(3) 0.000(3) -0.010(2) 0.002(3)
C3 0.063(4) 0.139(7) 0.029(3) -0.001(4) 0.002(3) 0.024(4)
C4 0.084(5) 0.165(8) 0.024(3) -0.012(4) -0.020(3) 0.029(5)
C5 0.042(4) 0.163(8) 0.040(4) -0.013(4) -0.001(3) 0.015(4)
C6 0.049(3) 0.027(3) 0.031(3) -0.001(2) -0.012(3) -0.005(2)
C7 0.049(3) 0.038(3) 0.025(3) -0.006(2) -0.004(2) 0.002(2)
C8 0.038(3) 0.166(8) 0.036(4) -0.023(4) -0.014(3) -0.009(4)
C08E 0.051(4) 0.157(8) 0.028(3) -0.004(4) -0.011(3) 0.012(4)
C9 0.046(3) 0.122(6) 0.032(3) 0.001(4) -0.011(3) -0.015(4)
C10 0.036(3) 0.117(6) 0.043(4) -0.002(4) -0.009(3) -0.003(3)
C11 0.041(3) 0.132(7) 0.030(3) -0.010(4) -0.001(3) 0.002(4)
C12 0.048(3) 0.094(5) 0.029(3) -0.002(3) -0.011(3) 0.001(3)
C13 0.040(3) 0.106(5) 0.024(3) -0.004(3) -0.004(2) -0.002(3)
C14 0.026(2) 0.026(3) 0.043(3) -0.002(2) -0.005(2) 0.004(2)
C15 0.032(3) 0.022(3) 0.051(3) -0.003(2) -0.008(2) -0.003(2)
C16 0.028(2) 0.021(3) 0.068(4) -0.005(2) -0.011(3) -0.001(2)
C17 0.023(2) 0.033(3) 0.074(4) -0.004(3) -0.011(3) -0.013(2)
C18 0.025(3) 0.026(3) 0.085(5) -0.002(3) -0.006(3) 0.000(2)
C19 0.031(3) 0.032(3) 0.081(5) -0.004(3) -0.013(3) -0.002(2)
C20 0.035(3) 0.024(3) 0.063(4) -0.006(3) -0.003(3) -0.007(2)
C21 0.033(3) 0.025(3) 0.076(4) -0.006(3) -0.005(3) -0.005(2)
C22 0.031(3) 0.028(3) 0.086(5) -0.004(3) 0.010(3) 0.000(2)
C23 0.040(3) 0.026(3) 0.070(4) -0.006(3) 0.005(3) -0.005(2)
C24 0.032(3) 0.024(3) 0.051(3) -0.006(2) -0.001(2) -0.008(2)
C25 0.022(2) 0.020(3) 0.093(5) -0.011(3) -0.012(3) -0.014(2)
C26 0.032(3) 0.026(3) 0.076(4) 0.000(3) -0.008(3) 0.001(2)
C27 0.024(2) 0.021(3) 0.092(5) 0.009(3) -0.011(3) -0.001(2)
C28 0.022(2) 0.039(3) 0.043(3) 0.006(2) -0.008(2) -0.001(2)
C29 0.020(2) 0.045(4) 0.070(4) 0.008(3) -0.011(3) -0.010(2)
C30 0.022(2) 0.035(3) 0.061(4) -0.005(3) -0.010(2) 0.000(2)
C31 0.0295(16) 0.033(2) 0.081(6) 0.017(4) -0.023(4) -0.0098(15)
C32 0.0295(16) 0.033(2) 0.081(6) 0.017(4) -0.023(4) -0.0098(15)
C33 0.0295(16) 0.033(2) 0.081(6) 0.017(4) -0.023(4) -0.0098(15)
C34 0.0295(16) 0.033(2) 0.081(6) 0.017(4) -0.023(4) -0.0098(15)
C35 0.0295(16) 0.033(2) 0.081(6) 0.017(4) -0.023(4) -0.0098(15)
C36 0.0295(16) 0.033(2) 0.081(6) 0.017(4) -0.023(4) -0.0098(15)
C37 0.0295(16) 0.033(2) 0.081(6) 0.017(4) -0.023(4) -0.0098(15)
C38 0.0295(16) 0.033(2) 0.081(6) 0.017(4) -0.023(4) -0.0098(15)
C39 0.049(3) 0.017(3) 0.029(3) 0.000(2) -0.009(2) -0.001(2)
C40 0.037(3) 0.025(3) 0.104(6) 0.000(3) 0.013(3) 0.000(2)
C41 0.037(3) 0.031(4) 0.110(6) -0.004(3) 0.016(3) -0.009(2)

loop_
_atom_type_symbol
_atom_type_description
_atom_type_scat_dispersion_real
_atom_type_scat_dispersion_imag
_atom_type_scat_source
C C 0.0033 0.0016 'International Tables Vol C Tables 4.2.6.8 and 6.1.1.4'
H H 0.0000 0.0000 'International Tables Vol C Tables 4.2.6.8 and 6.1.1.4'
N N 0.0061 0.0033 'International Tables Vol C Tables 4.2.6.8 and 6.1.1.4'
O O 0.0106 0.0060 'International Tables Vol C Tables 4.2.6.8 and 6.1.1.4'
Zn Zn 0.2839 1.4301 'International Tables Vol C Tables 4.2.6.8 and 6.1.1.4'

loop_
_geom_angle_atom_site_label_1
_geom_angle_atom_site_label_2
_geom_angle_atom_site_label_3
_geom_angle
_geom_angle_site_symmetry_1
_geom_angle_site_symmetry_3
O2 Zn1 O6 160.22(13) . .
O2 Zn1 N1 97.50(14) . .
O6 Zn1 N1 102.27(14) . .
O2 Zn1 O3 89.97(15) . .
O6 Zn1 O3 87.00(15) . .
N1 Zn1 O3 97.30(15) . .
O2 Zn1 O8 89.37(15) . .
O6 Zn1 O8 86.78(15) . .
N1 Zn1 O8 102.91(15) . .
O3 Zn1 O8 159.69(14) . .
O2 Zn1 Zn2 75.39(9) . .
O6 Zn1 Zn2 84.89(10) . .
N1 Zn1 Zn2 170.62(11) . .
O3 Zn1 Zn2 76.83(9) . .
O8 Zn1 Zn2 83.37(10) . .
O1 Zn2 N2 99.90(14) . 1_655
O1 Zn2 O4 88.97(15) . .
N2 Zn2 O4 101.91(15) 1_655 .
O1 Zn2 O7 88.73(15) . .
N2 Zn2 O7 97.31(15) 1_655 .
O4 Zn2 O7 160.75(14) . .
O1 Zn2 O5 160.49(14) . .
N2 Zn2 O5 99.55(14) 1_655 .
O4 Zn2 O5 88.41(15) . .
O7 Zn2 O5 87.41(15) . .
O1 Zn2 Zn1 85.11(10) . .
N2 Zn2 Zn1 172.82(11) 1_655 .
O4 Zn2 Zn1 83.22(10) . .
O7 Zn2 Zn1 77.54(10) . .
O5 Zn2 Zn1 75.38(10) . .
C14 O1 Zn2 120.5(3) . .
C14 O2 Zn1 133.1(3) . .
C1 O3 Zn1 129.6(3) . .
C1 O4 Zn2 122.7(3) . .
C39 O5 Zn2 132.2(3) . .
C39 O6 Zn1 120.6(3) . .
C6 O7 Zn2 129.9(3) . .
C6 O8 Zn1 120.7(3) . .
C26 N1 C25 116.7(4) . .
C26 N1 Zn1 121.1(3) . .
C25 N1 Zn1 122.2(3) . .
C33 N2 C38 105.3(8) . .
C33 N2 C36 113.2(9) . .
C38 N2 C36 28.3(8) . .
C33 N2 C37 30.2(7) . .
C38 N2 C37 119.5(7) . .
C36 N2 C37 112.0(9) . .
C33 N2 Zn2 123.6(6) . 1_455
C38 N2 Zn2 121.8(6) . 1_455
C36 N2 Zn2 123.0(7) . 1_455
C37 N2 Zn2 118.6(5) . 1_455
O3 C1 O4 124.9(5) . .
O3 C1 C2 118.7(5) . .
O4 C1 C2 116.4(5) . .
C08E C2 C3 115.3(5) . .
C08E C2 C1 122.6(5) . .
C3 C2 C1 122.0(5) . .
C2 C3 C4 122.3(6) . .
C2 C3 H3 118.8 . .
C4 C3 H3 118.8 . .
C13 C4 C3 122.2(7) 1_554 .
C13 C4 H4 118.9 1_554 .
C3 C4 H4 118.9 . .
C08E C5 C13 123.4(6) . 1_554
C08E C5 H5 118.3 . .
C13 C5 H5 118.3 1_554 .
O8 C6 O7 127.4(5) . .
O8 C6 C7 117.0(5) . .
O7 C6 C7 115.6(5) . .
C10 C7 C9 117.5(5) . .
C10 C7 C6 121.5(5) . .
C9 C7 C6 121.0(5) . .
C9 C8 C12 123.1(6) . .
C9 C8 H8 118.5 . .
C12 C8 H8 118.5 . .
C5 C08E C2 121.3(6) . .
C5 C08E H08E 119.3 . .
C2 C08E H08E 119.3 . .
C8 C9 C7 120.2(6) . .
C8 C9 H9 119.9 . .
C7 C9 H9 119.9 . .
C11 C10 C7 122.2(5) . .
C11 C10 H10 118.9 . .
C7 C10 H10 118.9 . .
C10 C11 C12 121.1(6) . .
C10 C11 H11 119.4 . .
C12 C11 H11 119.4 . .
C11 C12 C8 115.9(5) . .
C11 C12 C13 121.8(5) . .
C8 C12 C13 122.3(5) . .
C4 C13 C5 115.1(6) 1_556 1_556
C4 C13 C12 122.6(5) 1_556 .
C5 C13 C12 122.2(6) 1_556 .
O1 C14 O2 124.8(4) . .
O1 C14 C15 118.4(4) . .
O2 C14 C15 116.8(4) . .
C16 C15 C17 118.9(4) . .
C16 C15 C14 121.6(4) . .
C17 C15 C14 119.4(4) . .
C15 C16 C19 120.8(5) . .
C15 C16 H16 119.6 . .
C19 C16 H16 119.6 . .
C18 C17 C15 119.5(4) . .
C18 C17 H17 120.3 . .
C15 C17 H17 120.3 . .
C17 C18 C20 122.3(5) . .
C17 C18 H18 118.9 . .
C20 C18 H18 118.9 . .
C16 C19 C20 122.5(5) . .
C16 C19 H19 118.7 . .
C20 C19 H19 118.7 . .
C19 C20 C18 116.0(5) . .
C19 C20 C21 122.0(5) . .
C18 C20 C21 122.0(4) . .
C22 C21 C41 116.8(5) . .
C22 C21 C20 122.5(5) . .
C41 C21 C20 120.7(5) . .
C21 C22 C23 122.7(5) . .
C21 C22 H22 118.7 . .
C23 C22 H22 118.7 . .
C24 C23 C22 121.4(5) . .
C24 C23 H23 119.3 . .
C22 C23 H23 119.3 . .
C23 C24 C40 117.8(5) . .
C23 C24 C39 122.2(5) . 1_545
C40 C24 C39 120.0(5) . 1_545
C29 C25 N1 123.6(5) . .
C29 C25 H25 118.2 . .
N1 C25 H25 118.2 . .
N1 C26 C27 123.3(5) . .
N1 C26 H26 118.4 . .
C27 C26 H26 118.4 . .
C26 C27 C28 120.2(5) . .
C26 C27 H27 119.9 . .
C28 C27 H27 119.9 . .
C29 C28 C27 115.4(4) . .
C29 C28 C30 123.1(5) . .
C27 C28 C30 121.6(4) . .
C25 C29 C28 120.7(5) . .
C25 C29 H29 119.6 . .
C28 C29 H29 119.6 . .
C32 C30 C34 115.8(8) . .
C32 C30 C35 106.4(9) . .
C34 C30 C35 29.5(7) . .
C32 C30 C31 32.0(7) . .
C34 C30 C31 107.1(8) . .
C35 C30 C31 115.0(8) . .
C32 C30 C28 122.4(7) . .
C34 C30 C28 121.7(7) . .
C35 C30 C28 121.6(7) . .
C31 C30 C28 123.3(6) . .
C37 C31 C30 123.3(10) . .
C37 C31 H31 118.3 . .
C30 C31 H31 118.3 . .
C30 C32 C33 119.9(11) . .
C30 C32 H32 120.1 . .
C33 C32 H32 120.1 . .
N2 C33 C32 126.3(12) . .
N2 C33 H33 116.9 . .
C32 C33 H33 116.9 . .
C30 C34 C36 119.4(11) . .
C30 C34 H34 120.3 . .
C36 C34 H34 120.3 . .
C38 C35 C30 122.3(11) . .
C38 C35 H35 118.9 . .
C30 C35 H35 118.9 . .
N2 C36 C34 125.1(12) . .
N2 C36 H36 117.5 . .
C34 C36 H36 117.5 . .
C31 C37 N2 118.4(10) . .
C31 C37 H37 120.8 . .
N2 C37 H37 120.8 . .
N2 C38 C35 120.7(11) . .
N2 C38 H38 119.6 . .
C35 C38 H38 119.6 . .
O5 C39 O6 125.1(4) . .
O5 C39 C24 116.8(4) . 1_565
O6 C39 C24 118.1(4) . 1_565
C41 C40 C24 120.4(5) . .
C41 C40 H40 119.8 . .
C24 C40 H40 119.8 . .
C40 C41 C21 120.9(5) . .
C40 C41 H41 119.5 . .
C21 C41 H41 119.5 . .

loop_
_geom_bond_atom_site_label_1
_geom_bond_atom_site_label_2
_geom_bond_distance
_geom_bond_site_symmetry_2
Zn1 O2 2.040(3) .
Zn1 O6 2.035(3) .
Zn1 N1 2.044(3) .
Zn1 O3 2.067(4) .
Zn1 O8 2.083(4) .
Zn1 Zn2 2.9197(12) .
Zn2 O1 2.033(3) .
Zn2 N2 2.041(4) 1_655
Zn2 O4 2.038(3) .
Zn2 O7 2.055(4) .
Zn2 O5 2.053(3) .
O1 C14 1.273(5) .
O2 C14 1.260(5) .
O3 C1 1.253(6) .
O4 C1 1.274(6) .
O5 C39 1.267(6) .
O6 C39 1.260(6) .
O7 C6 1.255(6) .
O8 C6 1.249(6) .
N1 C26 1.323(6) .
N1 C25 1.363(6) .
N2 C33 1.296(13) .
N2 C38 1.384(14) .
N2 C36 1.305(16) .
N2 C37 1.427(12) .
N2 Zn2 2.041(4) 1_455
C1 C2 1.484(7) .
C2 C08E 1.381(8) .
C2 C3 1.372(8) .
C3 C4 1.388(8) .
C3 H3 0.9300 .
C4 C13 1.360(9) 1_554
C4 H4 0.9300 .
C5 C08E 1.378(8) .
C5 C13 1.369(8) 1_554
C5 H5 0.9300 .
C6 C7 1.533(7) .
C7 C10 1.385(7) .
C7 C9 1.392(7) .
C8 C9 1.377(8) .
C8 C12 1.405(8) .
C8 H8 0.9300 .
C08E H08E 0.9300 .
C9 H9 0.9300 .
C10 C11 1.385(8) .
C10 H10 0.9300 .
C11 C12 1.394(8) .
C11 H11 0.9300 .
C12 C13 1.488(7) .
C13 C4 1.360(9) 1_556
C13 C5 1.369(8) 1_556
C14 C15 1.499(7) .
C15 C16 1.383(6) .
C15 C17 1.411(6) .
C16 C19 1.374(7) .
C16 H16 0.9300 .
C17 C18 1.376(7) .
C17 H17 0.9300 .
C18 C20 1.424(7) .
C18 H18 0.9300 .
C19 C20 1.391(7) .
C19 H19 0.9300 .
C20 C21 1.473(7) .
C21 C22 1.371(7) .
C21 C41 1.408(7) .
C22 C23 1.361(7) .
C22 H22 0.9300 .
C23 C24 1.364(7) .
C23 H23 0.9300 .
C24 C40 1.412(7) .
C24 C39 1.495(7) 1_545
C25 C29 1.339(6) .
C25 H25 0.9300 .
C26 C27 1.373(7) .
C26 H26 0.9300 .
C27 C28 1.409(7) .
C27 H27 0.9300 .
C28 C29 1.400(7) .
C28 C30 1.470(6) .
C29 H29 0.9300 .
C30 C32 1.322(14) .
C30 C34 1.384(14) .
C30 C35 1.403(14) .
C30 C31 1.451(13) .
C31 C37 1.326(14) .
C31 H31 0.9300 .
C32 C33 1.382(14) .
C32 H32 0.9300 .
C33 H33 0.9300 .
C34 C36 1.378(15) .
C34 H34 0.9300 .
C35 C38 1.354(15) .
C35 H35 0.9300 .
C36 H36 0.9300 .
C37 H37 0.9300 .
C38 H38 0.9300 .
C39 C24 1.495(7) 1_565
C40 C41 1.373(7) .
C40 H40 0.9300 .
C41 H41 0.9300 .

loop_
_geom_torsion_atom_site_label_1
_geom_torsion_atom_site_label_2
_geom_torsion_atom_site_label_3
_geom_torsion_atom_site_label_4
_geom_torsion
_geom_torsion_site_symmetry_1
_geom_torsion_site_symmetry_4
O2 Zn1 Zn2 O1 -6.96(15) . .
O6 Zn1 Zn2 O1 171.47(15) . .
N1 Zn1 Zn2 O1 -48.4(7) . .
O3 Zn1 Zn2 O1 -100.42(15) . .
O8 Zn1 Zn2 O1 84.12(15) . .
O2 Zn1 Zn2 N2 -141.5(9) . 1_655
O6 Zn1 Zn2 N2 36.9(9) . 1_655
N1 Zn1 Zn2 N2 177.1(11) . 1_655
O3 Zn1 Zn2 N2 125.0(9) . 1_655
O8 Zn1 Zn2 N2 -50.4(9) . 1_655
O2 Zn1 Zn2 O4 82.58(15) . .
O6 Zn1 Zn2 O4 -98.99(15) . .
N1 Zn1 Zn2 O4 41.2(7) . .
O3 Zn1 Zn2 O4 -10.88(15) . .
O8 Zn1 Zn2 O4 173.66(15) . .
O2 Zn1 Zn2 O7 -96.74(15) . .
O6 Zn1 Zn2 O7 81.69(15) . .
N1 Zn1 Zn2 O7 -138.1(7) . .
O3 Zn1 Zn2 O7 169.80(15) . .
O8 Zn1 Zn2 O7 -5.65(14) . .
O2 Zn1 Zn2 O5 172.70(16) . .
O6 Zn1 Zn2 O5 -8.87(15) . .
N1 Zn1 Zn2 O5 131.3(7) . .
O3 Zn1 Zn2 O5 79.24(15) . .
O8 Zn1 Zn2 O5 -96.21(15) . .
N2 Zn2 O1 C14 -176.3(4) 1_655 .
O4 Zn2 O1 C14 -74.4(4) . .
O7 Zn2 O1 C14 86.5(4) . .
O5 Zn2 O1 C14 7.9(7) . .
Zn1 Zn2 O1 C14 8.9(4) . .
O6 Zn1 O2 C14 4.3(8) . .
N1 Zn1 O2 C14 -177.3(5) . .
O3 Zn1 O2 C14 85.3(5) . .
O8 Zn1 O2 C14 -74.4(5) . .
Zn2 Zn1 O2 C14 9.0(4) . .
O2 Zn1 O3 C1 -59.0(4) . .
O6 Zn1 O3 C1 101.5(4) . .
N1 Zn1 O3 C1 -156.5(4) . .
O8 Zn1 O3 C1 29.1(7) . .
Zn2 Zn1 O3 C1 16.0(4) . .
O1 Zn2 O4 C1 97.3(4) . .
N2 Zn2 O4 C1 -162.8(4) 1_655 .
O7 Zn2 O4 C1 14.2(7) . .
O5 Zn2 O4 C1 -63.3(4) . .
Zn1 Zn2 O4 C1 12.1(4) . .
O1 Zn2 O5 C39 11.4(8) . .
N2 Zn2 O5 C39 -164.4(4) 1_655 .
O4 Zn2 O5 C39 93.8(5) . .
O7 Zn2 O5 C39 -67.4(5) . .
Zn1 Zn2 O5 C39 10.4(4) . .
O2 Zn1 O6 C39 16.8(7) . .
N1 Zn1 O6 C39 -161.6(4) . .
O3 Zn1 O6 C39 -64.8(4) . .
O8 Zn1 O6 C39 95.9(4) . .
Zn2 Zn1 O6 C39 12.3(4) . .
O1 Zn2 O7 C6 -81.5(4) . .
N2 Zn2 O7 C6 178.6(4) 1_655 .
O4 Zn2 O7 C6 1.7(8) . .
O5 Zn2 O7 C6 79.3(5) . .
Zn1 Zn2 O7 C6 3.7(4) . .
O2 Zn1 O8 C6 85.7(4) . .
O6 Zn1 O8 C6 -74.9(4) . .
N1 Zn1 O8 C6 -176.8(4) . .
O3 Zn1 O8 C6 -2.5(7) . .
Zn2 Zn1 O8 C6 10.3(4) . .
O2 Zn1 N1 C26 -171.5(4) . .
O6 Zn1 N1 C26 7.9(4) . .
O3 Zn1 N1 C26 -80.6(4) . .
O8 Zn1 N1 C26 97.4(4) . .
Zn2 Zn1 N1 C26 -131.3(6) . .
O2 Zn1 N1 C25 8.5(4) . .
O6 Zn1 N1 C25 -172.1(4) . .
O3 Zn1 N1 C25 99.4(4) . .
O8 Zn1 N1 C25 -82.6(4) . .
Zn2 Zn1 N1 C25 48.7(9) . .
Zn1 O3 C1 O4 -12.6(8) . .
Zn1 O3 C1 C2 170.0(4) . .
Zn2 O4 C1 O3 -5.1(7) . .
Zn2 O4 C1 C2 172.4(4) . .
O3 C1 C2 C08E -169.0(6) . .
O4 C1 C2 C08E 13.4(9) . .
O3 C1 C2 C3 8.6(9) . .
O4 C1 C2 C3 -169.0(6) . .
C08E C2 C3 C4 -0.9(11) . .
C1 C2 C3 C4 -178.7(7) . .
C2 C3 C4 C13 5.5(13) . 1_554
Zn1 O8 C6 O7 -11.8(7) . .
Zn1 O8 C6 C7 168.5(3) . .
Zn2 O7 C6 O8 3.6(8) . .
Zn2 O7 C6 C7 -176.7(3) . .
O8 C6 C7 C10 -1.5(8) . .
O7 C6 C7 C10 178.8(5) . .
O8 C6 C7 C9 -179.8(5) . .
O7 C6 C7 C9 0.4(8) . .
C13 C5 C08E C2 1.9(13) 1_554 .
C3 C2 C08E C5 -2.6(11) . .
C1 C2 C08E C5 175.2(7) . .
C12 C8 C9 C7 -0.5(12) . .
C10 C7 C9 C8 1.7(10) . .
C6 C7 C9 C8 -179.9(6) . .
C9 C7 C10 C11 -1.5(10) . .
C6 C7 C10 C11 -180.0(6) . .
C7 C10 C11 C12 0.2(11) . .
C10 C11 C12 C8 0.9(11) . .
C10 C11 C12 C13 -176.6(7) . .
C9 C8 C12 C11 -0.8(12) . .
C9 C8 C12 C13 176.7(7) . .
C11 C12 C13 C4 -28.5(11) . 1_556
C8 C12 C13 C4 154.1(8) . 1_556
C11 C12 C13 C5 151.5(7) . 1_556
C8 C12 C13 C5 -25.8(11) . 1_556
Zn2 O1 C14 O2 -6.1(7) . .
Zn2 O1 C14 C15 174.6(3) . .
Zn1 O2 C14 O1 -5.1(8) . .
Zn1 O2 C14 C15 174.2(3) . .
O1 C14 C15 C16 176.3(5) . .
O2 C14 C15 C16 -3.0(8) . .
O1 C14 C15 C17 -1.9(8) . .
O2 C14 C15 C17 178.7(5) . .
C17 C15 C16 C19 0.6(8) . .
C14 C15 C16 C19 -177.6(5) . .
C16 C15 C17 C18 -0.7(8) . .
C14 C15 C17 C18 177.6(5) . .
C15 C17 C18 C20 0.3(9) . .
C15 C16 C19 C20 -0.2(9) . .
C16 C19 C20 C18 -0.2(9) . .
C16 C19 C20 C21 178.6(6) . .
C17 C18 C20 C19 0.1(9) . .
C17 C18 C20 C21 -178.7(6) . .
C19 C20 C21 C22 -29.7(9) . .
C18 C20 C21 C22 149.1(6) . .
C19 C20 C21 C41 151.7(6) . .
C18 C20 C21 C41 -29.5(9) . .
C41 C21 C22 C23 -1.8(9) . .
C20 C21 C22 C23 179.5(6) . .
C21 C22 C23 C24 2.5(10) . .
C22 C23 C24 C40 -2.5(9) . .
C22 C23 C24 C39 178.9(5) . 1_545
C26 N1 C25 C29 -3.3(9) . .
Zn1 N1 C25 C29 176.7(5) . .
C25 N1 C26 C27 1.1(9) . .
Zn1 N1 C26 C27 -178.9(5) . .
N1 C26 C27 C28 1.3(9) . .
C26 C27 C28 C29 -1.5(8) . .
C26 C27 C28 C30 178.6(5) . .
N1 C25 C29 C28 3.1(9) . .
C27 C28 C29 C25 -0.5(8) . .
C30 C28 C29 C25 179.3(5) . .
C29 C28 C30 C32 161.2(8) . .
C27 C28 C30 C32 -18.9(11) . .
C29 C28 C30 C34 -15.3(10) . .
C27 C28 C30 C34 164.6(8) . .
C29 C28 C30 C35 19.5(10) . .
C27 C28 C30 C35 -160.6(8) . .
C29 C28 C30 C31 -160.5(8) . .
C27 C28 C30 C31 19.3(10) . .
C32 C30 C31 C37 -75.2(19) . .
C34 C30 C31 C37 36.2(16) . .
C35 C30 C31 C37 5.7(17) . .
C28 C30 C31 C37 -174.3(10) . .
C34 C30 C32 C33 -0.7(16) . .
C35 C30 C32 C33 -30.8(14) . .
C31 C30 C32 C33 80.3(17) . .
C28 C30 C32 C33 -177.4(9) . .
C38 N2 C33 C32 36.4(16) . .
C36 N2 C33 C32 7.6(16) . .
C37 N2 C33 C32 -87(2) . .
Zn2 N2 C33 C32 -176.7(9) 1_455 .
C30 C32 C33 N2 -4.7(19) . .
C32 C30 C34 C36 2.4(15) . .
C35 C30 C34 C36 80(2) . .
C31 C30 C34 C36 -30.7(14) . .
C28 C30 C34 C36 179.2(9) . .
C32 C30 C35 C38 34.4(15) . .
C34 C30 C35 C38 -79(2) . .
C31 C30 C35 C38 1.3(16) . .
C28 C30 C35 C38 -178.7(10) . .
C33 N2 C36 C34 -5.5(16) . .
C38 N2 C36 C34 -84(2) . .
C37 N2 C36 C34 27.2(16) . .
Zn2 N2 C36 C34 178.7(9) 1_455 .
C30 C34 C36 N2 0.8(19) . .
C30 C31 C37 N2 -10.7(19) . .
C33 N2 C37 C31 77.1(19) . .
C38 N2 C37 C31 8.9(16) . .
C36 N2 C37 C31 -21.5(16) . .
Zn2 N2 C37 C31 -174.4(9) 1_455 .
C33 N2 C38 C35 -31.3(16) . .
C36 N2 C38 C35 80(2) . .
C37 N2 C38 C35 -2.4(16) . .
Zn2 N2 C38 C35 -178.9(9) 1_455 .
C30 C35 C38 N2 -2.7(19) . .
Zn2 O5 C39 O6 -4.4(8) . .
Zn2 O5 C39 C24 175.4(3) . 1_565
Zn1 O6 C39 O5 -9.5(7) . .
Zn1 O6 C39 C24 170.7(3) . 1_565
C23 C24 C40 C41 1.9(9) . .
C39 C24 C40 C41 -179.4(6) 1_545 .
C24 C40 C41 C21 -1.4(10) . .
C22 C21 C41 C40 1.2(10) . .
C20 C21 C41 C40 179.9(6) . .

loop_
_platon_squeeze_void_nr
_platon_squeeze_void_average_x
_platon_squeeze_void_average_y
_platon_squeeze_void_average_z
_platon_squeeze_void_volume
_platon_squeeze_void_count_electrons
_platon_squeeze_void_content
1 -0.015 0.021 0.000 1921 608 ' '
